data_4119040
loop_
_publ_author_name
'Collin D. Morris'
'In Chung'
'Sungoh Park'
'Connor M. Harrison'
'Daniel J. Clark'
'Joon I. Jang'
'Mercouri G. Kanatzidis'

_publ_section_title
;
 Molecular Germanium Selenophosphate Salts: Phase-Change Properties and
 Strong Second Harmonic Generation
;
_journal_name_full 'Journal of the American Chemical Society'
_journal_page_first 20733
_journal_page_last 20744
_journal_paper_doi 10.1021/ja309386e
_journal_volume 134
_journal_year 2012
_chemical_formula_moiety 'Ge P4 S12, 4(Cs)'
_chemical_formula_sum 'Cs4 Ge P4 S12'
_chemical_formula_weight 1112.83
_chemical_name_systematic
; 
 ? 
;
_space_group_IT_number 15
_symmetry_cell_setting monoclinic
_symmetry_space_group_name_Hall '-C 2yc'
_symmetry_space_group_name_H-M 'C 1 2/c 1'
_atom_sites_solution_primary direct
_atom_sites_solution_secondary difmap
_audit_creation_method SHELXL-97
_cell_angle_alpha 90.00
_cell_angle_beta 102.012(4)
_cell_angle_gamma 90.00
_cell_formula_units_Z 4
_cell_length_a 12.6475(6)
_cell_length_b 8.3020(3)
_cell_length_c 24.2428(13)
_cell_measurement_reflns_used 8440
_cell_measurement_temperature 293(2)
_cell_measurement_theta_max 29.63
_cell_measurement_theta_min 1.72
_cell_volume 2489.7(2)
_computing_cell_refinement 'STOE X-AREA'
_computing_data_collection 'STOE X-AREA'
_computing_data_reduction 'STOE X-RED'
_computing_structure_refinement 'SHELXL-97 (Sheldrick, 2008)'
_computing_structure_solution 'SHELXS-97 (Sheldrick, 2008)'
_diffrn_ambient_temperature 293(2)
_diffrn_detector_area_resol_mean 6.67
_diffrn_measured_fraction_theta_full 0.994
_diffrn_measured_fraction_theta_max 0.994
_diffrn_measurement_device_type 'STOE IPDS 2'
_diffrn_measurement_method 'rotation method'
_diffrn_radiation_monochromator graphite
_diffrn_radiation_source 'fine-focus sealed tube'
_diffrn_radiation_type MoK\a
_diffrn_radiation_wavelength 0.71073
_diffrn_reflns_av_R_equivalents 0.0396
_diffrn_reflns_av_sigmaI/netI 0.0391
_diffrn_reflns_limit_h_max 16
_diffrn_reflns_limit_h_min -17
_diffrn_reflns_limit_k_max 11
_diffrn_reflns_limit_k_min -10
_diffrn_reflns_limit_l_max 33
_diffrn_reflns_limit_l_min -33
_diffrn_reflns_number 11630
_diffrn_reflns_theta_full 29.20
_diffrn_reflns_theta_max 29.20
_diffrn_reflns_theta_min 1.72
_exptl_absorpt_coefficient_mu 8.246
_exptl_absorpt_correction_T_max 0.8610
_exptl_absorpt_correction_T_min 0.5312
_exptl_absorpt_correction_type numerical
_exptl_crystal_colour yellow
_exptl_crystal_density_diffrn 2.969
_exptl_crystal_description plate
_exptl_crystal_F_000 2016
_exptl_crystal_size_max 0.0676
_exptl_crystal_size_mid 0.0515
_exptl_crystal_size_min 0.0253
_refine_diff_density_max 0.587
_refine_diff_density_min -1.187
_refine_diff_density_rms 0.162
_refine_ls_extinction_method none
_refine_ls_goodness_of_fit_ref 1.026
_refine_ls_matrix_type full
_refine_ls_number_parameters 96
_refine_ls_number_reflns 3366
_refine_ls_number_restraints 0
_refine_ls_restrained_S_all 1.026
_refine_ls_R_factor_all 0.0606
_refine_ls_R_factor_gt 0.0368
_refine_ls_shift/su_max 0.000
_refine_ls_shift/su_mean 0.000
_refine_ls_structure_factor_coef Fsqd
_refine_ls_weighting_details 'calc w=1/[\s^2^(Fo^2^)+(0.0277P)^2^+0.0000P] where P=(Fo^2^+2Fc^2^)/3'
_refine_ls_weighting_scheme calc
_refine_ls_wR_factor_gt 0.0591
_refine_ls_wR_factor_ref 0.0635
_reflns_number_gt 2514
_reflns_number_total 3366
_reflns_threshold_expression >2sigma(I)
_cod_data_source_file ja309386e_si_002_3.cif
_cod_data_source_block cs4gep4s12
_cod_original_sg_symbol_H-M 'C 2/c'
_cod_database_code 4119040

loop_
_symmetry_equiv_pos_as_xyz
'x, y, z'
'-x, y, -z+1/2'
'x+1/2, y+1/2, z'
'-x+1/2, y+1/2, -z+1/2'
'-x, -y, -z'
'x, -y, z-1/2'
'-x+1/2, -y+1/2, -z'
'x+1/2, -y+1/2, z-1/2'

loop_
_atom_site_label
_atom_site_type_symbol
_atom_site_fract_x
_atom_site_fract_y
_atom_site_fract_z
_atom_site_U_iso_or_equiv
_atom_site_adp_type
_atom_site_occupancy
_atom_site_symmetry_multiplicity
_atom_site_calc_flag
_atom_site_refinement_flags
P1 P 0.08349(10) 0.18417(14) 0.36878(5) 0.0263(2) Uani 1 1 d .
P2 P 0.35707(10) 0.43134(14) 0.11587(5) 0.0263(2) Uani 1 1 d .
S1 S 0.05698(11) 0.27326(15) 0.43930(5) 0.0357(3) Uani 1 1 d .
S2 S 0.17366(11) 0.30496(14) 0.32525(5) 0.0340(3) Uani 1 1 d .
S3 S 0.06940(10) 0.13275(14) 0.18555(5) 0.0302(3) Uani 1 1 d .
S4 S 0.20424(11) 0.44027(18) 0.07781(5) 0.0386(3) Uani 1 1 d .
S5 S 0.45431(12) 0.30067(16) 0.08063(6) 0.0378(3) Uani 1 1 d .
S6 S 0.36455(11) 0.35654(14) 0.20268(5) 0.0308(3) Uani 1 1 d .
Ge Ge 0.0000 0.00648(8) 0.2500 0.02633(15) Uani 1 2 d S
Cs1 Cs 0.19161(3) 0.01334(4) 0.050662(14) 0.03987(10) Uani 1 1 d .
Cs2 Cs 0.40558(3) 0.05683(4) 0.312286(15) 0.03946(10) Uani 1 1 d .

loop_
_atom_site_aniso_label
_atom_site_aniso_U_11
_atom_site_aniso_U_22
_atom_site_aniso_U_33
_atom_site_aniso_U_23
_atom_site_aniso_U_13
_atom_site_aniso_U_12
P1 0.0262(7) 0.0265(5) 0.0243(6) -0.0014(4) 0.0008(5) 0.0008(5)
P2 0.0257(6) 0.0283(6) 0.0236(5) -0.0025(5) 0.0021(5) -0.0025(5)
S1 0.0375(8) 0.0403(7) 0.0294(6) -0.0081(5) 0.0071(5) 0.0025(6)
S2 0.0382(8) 0.0328(6) 0.0306(6) 0.0012(5) 0.0063(5) -0.0055(5)
S3 0.0250(7) 0.0350(6) 0.0281(6) 0.0043(5) -0.0001(5) -0.0036(5)
S4 0.0261(7) 0.0568(8) 0.0302(6) -0.0097(6) -0.0001(5) -0.0032(6)
S5 0.0401(8) 0.0382(7) 0.0362(7) -0.0027(5) 0.0102(6) 0.0062(6)
S6 0.0345(7) 0.0308(6) 0.0254(6) 0.0016(4) 0.0019(5) -0.0084(5)
Ge 0.0281(4) 0.0267(3) 0.0221(3) 0.000 0.0003(3) 0.000
Cs1 0.03993(19) 0.04668(19) 0.03113(16) 0.00192(14) 0.00308(13) 0.00377(15)
Cs2 0.0428(2) 0.03384(16) 0.04468(19) 0.00361(14) 0.01584(15) -0.00089(14)

loop_
_atom_type_symbol
_atom_type_description
_atom_type_scat_dispersion_real
_atom_type_scat_dispersion_imag
_atom_type_scat_source
P P 0.1023 0.0942 'International Tables Vol C Tables 4.2.6.8 and 6.1.1.4'
S S 0.1246 0.1234 'International Tables Vol C Tables 4.2.6.8 and 6.1.1.4'
Ge Ge 0.1547 1.8001 'International Tables Vol C Tables 4.2.6.8 and 6.1.1.4'
Cs Cs -0.3680 2.1192 'International Tables Vol C Tables 4.2.6.8 and 6.1.1.4'

loop_
_geom_angle_atom_site_label_1
_geom_angle_atom_site_label_2
_geom_angle_atom_site_label_3
_geom_angle
_geom_angle_site_symmetry_1
_geom_angle_site_symmetry_3
S1 P1 S2 119.81(8) . .
S1 P1 S3 108.40(8) . 2
S2 P1 S3 108.63(7) . 2
S1 P1 P2 108.82(7) . 4_545
S2 P1 P2 110.69(8) . 4_545
S3 P1 P2 98.31(6) 2 4_545
S1 P1 Cs2 79.38(5) . 3_455
S2 P1 Cs2 76.44(5) . 3_455
S3 P1 Cs2 64.01(4) 2 3_455
P2 P1 Cs2 162.30(6) 4_545 3_455
S1 P1 Cs1 64.07(5) . 4
S2 P1 Cs1 60.04(5) . 4
S3 P1 Cs1 150.06(6) 2 4
P2 P1 Cs1 111.59(5) 4_545 4
Cs2 P1 Cs1 86.07(2) 3_455 4
S4 P2 S5 117.46(8) . .
S4 P2 S6 107.80(8) . .
S5 P2 S6 110.96(8) . .
S4 P2 P1 107.89(8) . 4
S5 P2 P1 111.84(8) . 4
S6 P2 P1 99.29(6) . 4
S4 P2 Cs1 65.77(5) . 7
S5 P2 Cs1 66.51(5) . 7
S6 P2 Cs1 168.34(6) . 7
P1 P2 Cs1 92.08(5) 4 7
S4 P2 Cs1 59.20(5) . .
S5 P2 Cs1 71.76(5) . .
S6 P2 Cs1 92.65(5) . .
P1 P2 Cs1 164.90(6) 4 .
Cs1 P2 Cs1 75.71(2) 7 .
S4 P2 Cs2 52.96(5) . 4
S5 P2 Cs2 160.13(6) . 4
S6 P2 Cs2 63.12(5) . 4
P1 P2 Cs2 88.03(5) 4 4
Cs1 P2 Cs2 115.09(3) 7 4
Cs1 P2 Cs2 89.19(2) . 4
P1 S1 Cs1 87.71(6) . 4
P1 S1 Cs1 104.83(6) . 6_556
Cs1 S1 Cs1 92.25(3) 4 6_556
P1 S1 Cs1 97.69(6) . 2
Cs1 S1 Cs1 172.63(4) 4 2
Cs1 S1 Cs1 81.55(3) 6_556 2
P1 S1 Cs2 72.15(5) . 3_455
Cs1 S1 Cs2 90.04(3) 4 3_455
Cs1 S1 Cs2 176.14(4) 6_556 3_455
Cs1 S1 Cs2 96.37(3) 2 3_455
P1 S2 Cs1 91.32(5) . 4
P1 S2 Cs2 108.80(6) . .
Cs1 S2 Cs2 95.43(3) 4 .
P1 S2 Cs2 130.95(7) . 4
Cs1 S2 Cs2 116.98(3) 4 4
Cs2 S2 Cs2 107.34(3) . 4
P1 S2 Cs2 74.32(5) . 3_455
Cs1 S2 Cs2 93.54(3) 4 3_455
Cs2 S2 Cs2 170.41(4) . 3_455
Cs2 S2 Cs2 65.29(2) 4 3_455
P1 S3 Ge 95.09(6) 2 .
P1 S3 Cs2 82.95(5) 2 4
Ge S3 Cs2 120.64(5) . 4
P1 S3 Cs1 89.99(5) 2 .
Ge S3 Cs1 137.28(5) . .
Cs2 S3 Cs1 102.08(3) 4 .
P2 S4 Cs2 99.54(6) . 4
P2 S4 Cs1 92.90(6) . .
Cs2 S4 Cs1 114.48(4) 4 .
P2 S4 Cs1 84.84(5) . 7
Cs2 S4 Cs1 157.04(5) 4 7
Cs1 S4 Cs1 87.59(3) . 7
P2 S5 Cs2 105.38(6) . 2_655
P2 S5 Cs1 84.11(6) . 7
Cs2 S5 Cs1 168.37(4) 2_655 7
P2 S5 Cs1 115.52(6) . 3
Cs2 S5 Cs1 96.71(4) 2_655 3
Cs1 S5 Cs1 84.87(3) 7 3
P2 S5 Cs1 80.68(6) . .
Cs2 S5 Cs1 93.61(3) 2_655 .
Cs1 S5 Cs1 81.13(3) 7 .
Cs1 S5 Cs1 157.39(4) 3 .
P2 S6 Ge 102.24(6) . 3
P2 S6 Cs2 151.83(6) . .
Ge S6 Cs2 91.65(4) 3 .
P2 S6 Cs2 85.67(5) . 4
Ge S6 Cs2 112.89(4) 3 4
Cs2 S6 Cs2 111.51(3) . 4
P2 S6 Cs2 88.59(5) . 2_655
Ge S6 Cs2 84.05(4) 3 2_655
Cs2 S6 Cs2 68.40(2) . 2_655
Cs2 S6 Cs2 162.92(4) 4 2_655
S3 Ge S3 123.35(7) . 2
S3 Ge S6 106.05(4) . 3_445
S3 Ge S6 104.64(5) 2 3_445
S3 Ge S6 104.64(5) . 4_545
S3 Ge S6 106.05(4) 2 4_545
S6 Ge S6 112.21(7) 3_445 4_545
S3 Ge Cs2 89.04(3) . 4_545
S3 Ge Cs2 147.43(4) 2 4_545
S6 Ge Cs2 64.77(4) 3_445 4_545
S6 Ge Cs2 57.00(3) 4_545 4_545
S3 Ge Cs2 147.43(4) . 3_445
S3 Ge Cs2 89.04(3) 2 3_445
S6 Ge Cs2 57.00(3) 3_445 3_445
S6 Ge Cs2 64.77(4) 4_545 3_445
Cs2 Ge Cs2 58.979(13) 4_545 3_445
S2 Cs1 S4 109.07(3) 4_545 .
S2 Cs1 S4 125.14(3) 4_545 7
S4 Cs1 S4 92.41(3) . 7
S2 Cs1 S5 175.93(3) 4_545 7
S4 Cs1 S5 74.91(3) . 7
S4 Cs1 S5 54.60(3) 7 7
S2 Cs1 S5 82.38(3) 4_545 3_445
S4 Cs1 S5 116.27(3) . 3_445
S4 Cs1 S5 132.33(3) 7 3_445
S5 Cs1 S5 95.13(3) 7 3_445
S2 Cs1 S1 55.58(3) 4_545 4_545
S4 Cs1 S1 120.72(3) . 4_545
S4 Cs1 S1 69.90(3) 7 4_545
S5 Cs1 S1 123.44(3) 7 4_545
S5 Cs1 S1 116.82(3) 3_445 4_545
S2 Cs1 S1 111.44(3) 4_545 6
S4 Cs1 S1 139.06(3) . 6
S4 Cs1 S1 68.96(3) 7 6
S5 Cs1 S1 64.51(3) 7 6
S5 Cs1 S1 64.49(3) 3_445 6
S1 Cs1 S1 87.75(3) 4_545 6
S2 Cs1 S1 117.93(3) 4_545 2
S4 Cs1 S1 56.26(3) . 2
S4 Cs1 S1 116.00(3) 7 2
S5 Cs1 S1 63.30(3) 7 2
S5 Cs1 S1 63.12(3) 3_445 2
S1 Cs1 S1 172.63(4) 4_545 2
S1 Cs1 S1 98.45(3) 6 2
S2 Cs1 P2 148.65(3) 4_545 7
S4 Cs1 P2 93.63(3) . 7
S4 Cs1 P2 29.40(3) 7 7
S5 Cs1 P2 29.38(3) 7 7
S5 Cs1 P2 107.15(3) 3_445 7
S1 Cs1 P2 94.47(3) 4_545 7
S1 Cs1 P2 52.35(3) 6 7
S1 Cs1 P2 92.48(3) 2 7
S2 Cs1 S3 68.41(3) 4_545 .
S4 Cs1 S3 67.59(3) . .
S4 Cs1 S3 159.57(3) 7 .
S5 Cs1 S3 113.10(3) 7 .
S5 Cs1 S3 59.39(3) 3_445 .
S1 Cs1 S3 123.18(3) 4_545 .
S1 Cs1 S3 123.41(3) 6 .
S1 Cs1 S3 49.86(2) 2 .
P2 Cs1 S3 142.34(3) 7 .
S2 Cs1 S5 84.50(3) 4_545 .
S4 Cs1 S5 51.78(3) . .
S4 Cs1 S5 70.17(3) 7 .
S5 Cs1 S5 98.87(3) 7 .
S5 Cs1 S5 157.39(4) 3_445 .
S1 Cs1 S5 69.14(3) 4_545 .
S1 Cs1 S5 137.92(3) 6 .
S1 Cs1 S5 108.01(3) 2 .
P2 Cs1 S5 93.57(3) 7 .
S3 Cs1 S5 98.59(3) . .
S2 Cs1 P1 28.64(3) 4_545 4_545
S4 Cs1 P1 124.37(3) . 4_545
S4 Cs1 P1 97.94(3) 7 4_545
S5 Cs1 P1 149.40(3) 7 4_545
S5 Cs1 P1 95.67(3) 3_445 4_545
S1 Cs1 P1 28.22(2) 4_545 4_545
S1 Cs1 P1 94.92(3) 6 4_545
S1 Cs1 P1 146.03(3) 2 4_545
P2 Cs1 P1 120.11(3) 7 4_545
S3 Cs1 P1 97.01(2) . 4_545
S5 Cs1 P1 81.12(3) . 4_545
S4 Cs2 S5 78.92(3) 4_545 2_655
S4 Cs2 S3 75.77(3) 4_545 4_545
S5 Cs2 S3 122.64(3) 2_655 4_545
S4 Cs2 S6 139.26(3) 4_545 .
S5 Cs2 S6 96.99(3) 2_655 .
S3 Cs2 S6 134.31(3) 4_545 .
S4 Cs2 S2 68.02(3) 4_545 .
S5 Cs2 S2 84.31(3) 2_655 .
S3 Cs2 S2 129.19(3) 4_545 .
S6 Cs2 S2 71.24(3) . .
S4 Cs2 S6 55.64(3) 4_545 4_545
S5 Cs2 S6 130.08(3) 2_655 4_545
S3 Cs2 S6 68.69(3) 4_545 4_545
S6 Cs2 S6 104.29(2) . 4_545
S2 Cs2 S6 61.72(3) . 4_545
S4 Cs2 S2 116.47(3) 4_545 4_545
S5 Cs2 S2 162.79(3) 2_655 4_545
S3 Cs2 S2 58.87(3) 4_545 4_545
S6 Cs2 S2 76.51(3) . 4_545
S2 Cs2 S2 108.00(2) . 4_545
S6 Cs2 S2 67.12(3) 4_545 4_545
S4 Cs2 S6 133.64(3) 4_545 2_655
S5 Cs2 S6 54.80(3) 2_655 2_655
S3 Cs2 S6 124.80(3) 4_545 2_655
S6 Cs2 S6 59.06(4) . 2_655
S2 Cs2 S6 106.01(3) . 2_655
S6 Cs2 S6 162.92(4) 4_545 2_655
S2 Cs2 S6 109.12(3) 4_545 2_655
S4 Cs2 P1 78.38(3) 4_545 3_545
S5 Cs2 P1 91.86(3) 2_655 3_545
S3 Cs2 P1 33.04(3) 4_545 3_545
S6 Cs2 P1 142.32(3) . 3_545
S2 Cs2 P1 146.31(3) . 3_545
S6 Cs2 P1 97.45(3) 4_545 3_545
S2 Cs2 P1 84.34(3) 4_545 3_545
S6 Cs2 P1 98.74(3) 2_655 3_545
S4 Cs2 S2 105.80(3) 4_545 3_545
S5 Cs2 S2 87.30(3) 2_655 3_545
S3 Cs2 S2 52.93(3) 4_545 3_545
S6 Cs2 S2 114.54(3) . 3_545
S2 Cs2 S2 170.41(4) . 3_545
S6 Cs2 S2 121.61(3) 4_545 3_545
S2 Cs2 S2 81.19(3) 4_545 3_545
S6 Cs2 S2 72.56(2) 2_655 3_545
P1 Cs2 S2 29.24(3) 3_545 3_545
S4 Cs2 S1 55.96(3) 4_545 3_545
S5 Cs2 S1 71.45(3) 2_655 3_545
S3 Cs2 S1 51.67(3) 4_545 3_545
S6 Cs2 S1 160.20(3) . 3_545
S2 Cs2 S1 121.76(3) . 3_545
S6 Cs2 S1 95.36(3) 4_545 3_545
S2 Cs2 S1 109.75(3) 4_545 3_545
S6 Cs2 S1 101.47(3) 2_655 3_545
P1 Cs2 S1 28.48(2) 3_545 3_545
S2 Cs2 S1 50.56(3) 3_545 3_545
S4 Cs2 P2 27.50(3) 4_545 4_545
S5 Cs2 P2 99.18(3) 2_655 4_545
S3 Cs2 P2 79.77(3) 4_545 4_545
S6 Cs2 P2 118.29(3) . 4_545
S2 Cs2 P2 51.97(3) . 4_545
S6 Cs2 P2 31.20(2) 4_545 4_545
S2 Cs2 P2 97.91(3) 4_545 4_545
S6 Cs2 P2 150.21(2) 2_655 4_545
P1 Cs2 P2 96.09(3) 3_545 4_545
S2 Cs2 P2 125.33(2) 3_545 4_545
S1 Cs2 P2 80.15(3) 3_545 4_545

loop_
_geom_bond_atom_site_label_1
_geom_bond_atom_site_label_2
_geom_bond_distance
_geom_bond_site_symmetry_2
P1 S1 1.9547(16) .
P1 S2 1.9801(18) .
P1 S3 2.1437(17) 2
P1 P2 2.2345(16) 4_545
P1 Cs2 3.9022(12) 3_455
P2 S4 1.9624(18) .
P2 S5 1.9638(18) .
P2 S6 2.1774(16) .
P2 P1 2.2345(16) 4
P2 Cs1 3.9817(12) 7
S1 Cs1 3.7175(14) 4
S1 Cs1 3.7330(14) 6_556
S1 Cs1 3.8625(14) 2
S2 Cs1 3.5795(13) 4
S2 Cs2 3.6509(14) .
S2 Cs2 3.8862(13) 4
S2 Cs2 3.9400(14) 3_455
S3 P1 2.1437(17) 2
S3 Ge 2.2094(12) .
S3 Cs2 3.5343(12) 4
S4 Cs2 3.3919(13) 4
S4 Cs1 3.6024(15) .
S4 Cs1 3.6456(14) 7
S5 Cs2 3.4731(14) 2_655
S5 Cs1 3.6709(14) 7
S5 Cs1 3.6825(15) 3
S6 Ge 2.2321(12) 3
S6 Cs2 3.5982(12) .
S6 Cs2 3.7487(14) 4
S6 Cs2 3.9005(14) 2_655
Ge S3 2.2094(12) 2
Ge S6 2.2320(12) 3_445
Ge S6 2.2320(12) 4_545
Cs1 S2 3.5794(13) 4_545
Cs1 S4 3.6457(14) 7
Cs1 S5 3.6709(14) 7
Cs1 S5 3.6825(15) 3_445
Cs1 S1 3.7175(14) 4_545
Cs1 S1 3.7330(14) 6
Cs1 S1 3.8625(14) 2
Cs1 P2 3.9817(12) 7
Cs2 S4 3.3918(13) 4_545
Cs2 S5 3.4732(14) 2_655
Cs2 S3 3.5343(12) 4_545
Cs2 S6 3.7487(14) 4_545
Cs2 S2 3.8863(13) 4_545
Cs2 S6 3.9005(14) 2_655
Cs2 P1 3.9023(12) 3_545
Cs2 S2 3.9400(14) 3_545
